data_4085221
loop_
_publ_author_name
'M\"uller, Astrid L.'
'Bleith, Tim'
'Roth, Torsten'
'Wadepohl, Hubert'
'Gade, Lutz H.'

_publ_section_title
;
 Iridium Half-Sandwich Complexes with Di- and Tridentate
 Bis(pyridylimino)isoindolato Ligands: Stoichiometric and Catalytic
 Reactivity
;
_journal_issue 11
_journal_name_full Organometallics
_journal_page_first 2326
_journal_paper_doi 10.1021/om501138t
_journal_volume 34
_journal_year 2015
_chemical_formula_moiety 'C30 H31 Ir N6'
_chemical_formula_sum 'C30 H31 Ir N6'
_chemical_formula_weight 667.81
_space_group_crystal_system monoclinic
_space_group_IT_number 14
_space_group_name_Hall '-P 2yn'
_space_group_name_H-M_alt 'P 1 21/n 1'
_symmetry_cell_setting monoclinic
_symmetry_Int_Tables_number 14
_symmetry_space_group_name_Hall '-P 2yn'
_symmetry_space_group_name_H-M 'P 1 21/n 1'
_atom_sites_solution_hydrogens geom
_atom_sites_solution_primary iterative
_atom_sites_solution_secondary difmap
_audit_block_code ga_am44a
_audit_creation_date
;
'Tue Jul 01 12:25:52 2014'
;
_audit_creation_method
;
Olex2 1.2
(compiled 2014.08.28 svn.r2986 for OlexSys, GUI svn.r4874)
;
_audit_update_record '08.10.2014 16:57:10 CEST UTC+02:00  encif 1.23'
_cell_angle_alpha 90
_cell_angle_beta 100.1809(16)
_cell_angle_gamma 90
_cell_formula_units_Z 4
_cell_length_a 8.77689(15)
_cell_length_b 13.04053(19)
_cell_length_c 23.0986(4)
_cell_measurement_reflns_used 27925
_cell_measurement_temperature 120(1)
_cell_measurement_theta_max 28.7060
_cell_measurement_theta_min 3.6010
_cell_volume 2602.13(7)
_computing_cell_refinement
;
CrysAlisPro, Agilent Technologies,
Version 1.171.37.33 (release 27-03-2014 CrysAlis171 .NET)
(compiled Mar 27 2014,17:12:48)
;
_computing_data_collection
;
CrysAlisPro, Agilent Technologies,
Version 1.171.37.33 (release 27-03-2014 CrysAlis171 .NET)
(compiled Mar 27 2014,17:12:48)
;
_computing_data_reduction
;
CrysAlisPro, Agilent Technologies,
Version 1.171.37.33 (release 27-03-2014 CrysAlis171 .NET)
(compiled Mar 27 2014,17:12:48)
;
_computing_molecular_graphics 'Olex2 (Dolomanov et al., 2009)'
_computing_publication_material 'encif (Wadepohl, 2009-14); encifer 1.4 (CCDC, 2011)'
_computing_structure_refinement 'ShelXL (Sheldrick, 2008)'
_computing_structure_solution 'SUPERFLIP (Palatinus, 2007-2009)'
_diffrn_ambient_environment N~2~
_diffrn_ambient_temperature 120(1)
_diffrn_detector 'CCD plate'
_diffrn_detector_area_resol_mean 7.9621
_diffrn_detector_type Eos
_diffrn_measured_fraction_theta_full 0.997
_diffrn_measured_fraction_theta_max 0.951
_diffrn_measurement_details
;
  1 omega   -8.00   50.00   0.5000    5.0000
omega____ theta____ kappa____ phi______ frames
    -       18.5380  -79.0000   30.4076 116

  2 omega    4.00   49.00   0.5000    5.0000
omega____ theta____ kappa____ phi______ frames
    -       18.5380  -77.0000  -90.0000 90

  3 omega  -12.00   87.00   0.5000    5.0000
omega____ theta____ kappa____ phi______ frames
    -       18.5380   77.0000   90.0000 198

  4 omega   -1.00   84.00   0.5000    5.0000
omega____ theta____ kappa____ phi______ frames
    -       18.5380   57.0000    0.0000 170

  5 omega  -49.00   49.00   0.5000    5.0000
omega____ theta____ kappa____ phi______ frames
    -       18.5380  -77.0000  150.0000 196

  6 omega   36.00   79.00   0.5000    5.0000
omega____ theta____ kappa____ phi______ frames
    -       18.5380   57.0000  -90.0000 86

  7 omega  -11.00   86.00   0.5000    5.0000
omega____ theta____ kappa____ phi______ frames
    -       18.5380   77.0000 -150.0000 194

  8 omega  -27.00   49.00   0.5000    5.0000
omega____ theta____ kappa____ phi______ frames
    -       18.5380  -77.0000   90.0000 152

  9 omega   55.00   81.00   0.5000    5.0000
omega____ theta____ kappa____ phi______ frames
    -       18.5380   57.0000   30.0000 52

 10 omega  -44.00    1.00   0.5000    5.0000
omega____ theta____ kappa____ phi______ frames
    -       18.5380  -77.0000  -30.0000 90

 11 omega   20.00   49.00   0.5000    5.0000
omega____ theta____ kappa____ phi______ frames
    -       18.5380  -77.0000  -30.0000 58

 12 omega   18.00   49.00   0.5000    5.0000
omega____ theta____ kappa____ phi______ frames
    -       18.5380  -77.0000 -180.0000 62

 13 omega   18.00   49.00   0.5000    5.0000
omega____ theta____ kappa____ phi______ frames
    -       18.5380  -77.0000  -60.0000 62

 14 omega  -30.00   40.00   0.5000    5.0000
omega____ theta____ kappa____ phi______ frames
    -      -18.6161   57.0000 -120.0000 140

 15 omega   12.00   49.00   0.5000    5.0000
omega____ theta____ kappa____ phi______ frames
    -      -18.6161   77.0000  -30.0000 74

 16 omega  -12.00   89.00   0.5000    5.0000
omega____ theta____ kappa____ phi______ frames
    -       18.5380   77.0000 -120.0000 202

 17 omega  -50.00   40.00   0.5000    5.0000
omega____ theta____ kappa____ phi______ frames
    -       18.5380  -57.0000  120.0000 180

 18 omega  -50.00   40.00   0.5000    5.0000
omega____ theta____ kappa____ phi______ frames
    -       18.5380  -57.0000 -150.0000 180

 19 omega  -44.00  -12.00   0.5000    5.0000
omega____ theta____ kappa____ phi______ frames
    -      -18.6161   38.0000    0.0000 64

;
_diffrn_measurement_device 'four-circle diffractometer'
_diffrn_measurement_device_type 'Agilent SuperNova, Dual, Cu at zero, Eos'
_diffrn_measurement_method '\w scans'
_diffrn_measurement_specimen_support 'polyimid foil'
_diffrn_orient_matrix_UB_11 -0.0537801000
_diffrn_orient_matrix_UB_12 0.0384267000
_diffrn_orient_matrix_UB_13 0.0045909000
_diffrn_orient_matrix_UB_21 -0.0180750000
_diffrn_orient_matrix_UB_22 0.0086899000
_diffrn_orient_matrix_UB_23 -0.0307633000
_diffrn_orient_matrix_UB_31 -0.0593288000
_diffrn_orient_matrix_UB_32 -0.0375156000
_diffrn_orient_matrix_UB_33 -0.0023909000
_diffrn_radiation_monochromator mirror
_diffrn_radiation_probe x-ray
_diffrn_radiation_type 'Mo K\a'
_diffrn_radiation_wavelength 0.71073
_diffrn_reflns_av_R_equivalents 0.0476
_diffrn_reflns_av_unetI/netI 0.0291
_diffrn_reflns_Laue_measured_fraction_full 0.997
_diffrn_reflns_Laue_measured_fraction_max 0.951
_diffrn_reflns_limit_h_max 11
_diffrn_reflns_limit_h_min -11
_diffrn_reflns_limit_k_max 16
_diffrn_reflns_limit_k_min -17
_diffrn_reflns_limit_l_max 31
_diffrn_reflns_limit_l_min -31
_diffrn_reflns_number 60836
_diffrn_reflns_point_group_measured_fraction_full 0.997
_diffrn_reflns_point_group_measured_fraction_max 0.951
_diffrn_reflns_theta_full 25.242
_diffrn_reflns_theta_max 28.956
_diffrn_reflns_theta_min 3.250
_diffrn_source 'microfocus X-Ray tube'
_exptl_absorpt_coefficient_mu 5.162
_exptl_absorpt_correction_T_max 0.806
_exptl_absorpt_correction_T_min 0.435
_exptl_absorpt_correction_type gaussian
_exptl_absorpt_process_details
;
CrysAlisPro, Agilent Technologies,
Version 1.171.37.33 (release 27-03-2014 CrysAlis171 .NET)
(compiled Mar 27 2014,17:12:48)
Numerical absorption correction based on gaussian integration over
            a multifaceted crystal model
Empirical absorption correction using spherical harmonics,
 implemented in SCALE3 ABSPACK scaling algorithm.
;
_exptl_crystal_colour black
_exptl_crystal_colour_primary black
_exptl_crystal_density_diffrn 1.705
_exptl_crystal_description plate
_exptl_crystal_F_000 1320
_exptl_crystal_size_max 0.2179
_exptl_crystal_size_mid 0.1649
_exptl_crystal_size_min 0.0544
_refine_diff_density_max 3.671
_refine_diff_density_min -1.866
_refine_diff_density_rms 0.144
_refine_ls_extinction_method none
_refine_ls_goodness_of_fit_ref 1.202
_refine_ls_hydrogen_treatment constr
_refine_ls_matrix_type full
_refine_ls_number_parameters 341
_refine_ls_number_reflns 6552
_refine_ls_number_restraints 0
_refine_ls_restrained_S_all 1.202
_refine_ls_R_factor_all 0.0356
_refine_ls_R_factor_gt 0.0315
_refine_ls_shift/su_max 0.001
_refine_ls_shift/su_mean 0.000
_refine_ls_structure_factor_coef Fsqd
_refine_ls_weighting_details 'w=1/[\s^2^(Fo^2^)+(0.0115P)^2^+12.2772P] where P=(Fo^2^+2Fc^2^)/3'
_refine_ls_weighting_scheme calc
_refine_ls_wR_factor_gt 0.0650
_refine_ls_wR_factor_ref 0.0664
_reflns_Friedel_coverage 0.000
_reflns_number_gt 6086
_reflns_number_total 6552
_reflns_threshold_expression 'I > 2\s(I)'
_cod_data_source_file om501138t_si_004.cif
_cod_data_source_block ga_am44a
_cod_depositor_comments 'Adding full bibliography for 4085217--4085232.cif.'
_cod_original_sg_symbol_H-M 'P 21/n'
_cod_database_code 4085221
_audit_block_refno 2085
_audit_block_usercomment 'AM179, plate, black'
_shelxl_version_number 2014/6
_chemical_oxdiff_formula 'C33 H31 Ir N6'
_chemical_oxdiff_usercomment 'AM179, plate, black'
_shelx_space_group_comment
;
The symmetry employed for this shelxl refinement is uniquely defined
by the following loop, which should always be used as a source of
symmetry information in preference to the above space-group names.
They are only intended as comments.
;
_shelx_estimated_absorpt_t_max 0.747
_shelx_estimated_absorpt_t_min 0.383
_reflns_odcompleteness_completeness 99.68
_reflns_odcompleteness_iscentric 1
_reflns_odcompleteness_theta 26.32
_olex2_refinement_description
;
1. Fixed Uiso
 At 1.2 times of:
  All C(H) groups
 At 1.5 times of:
  All C(H,H,H) groups
2.a Aromatic/amide H refined with riding coordinates:
 C5(H5), C6(H6), C7(H7), C8(H8), C10(H10), C11(H11), C12(H12), C16(H16),
 C17(H17), C18(H18)
2.b Idealised Me refined as rotating group:
 C14(H14A,H14B,H14C), C20(H20A,H20B,H20C), C26(H26A,H26B,H26C), C27(H27A,H27B,
 H27C), C28(H28A,H28B,H28C), C29(H29A,H29B,H29C), C30(H30A,H30B,H30C)
;
_olex2_submission_special_instructions 'No special instructions were received'
_cell_oxdiff_length_a 8.77762(12)
_cell_oxdiff_length_b 13.03821(18)
_cell_oxdiff_length_c 23.0981(4)
_cell_oxdiff_angle_alpha 89.9533(12)
_cell_oxdiff_angle_beta 100.1432(12)
_cell_oxdiff_angle_gamma 90.0347(11)
_cell_oxdiff_volume 2602.13(6)
_cell_oxdiff_measurement_reflns_used 27925

loop_
_symmetry_equiv_pos_as_xyz
'x, y, z'
'-x+1/2, y+1/2, -z+1/2'
'-x, -y, -z'
'x-1/2, -y-1/2, z-1/2'

loop_
_atom_site_label
_atom_site_type_symbol
_atom_site_fract_x
_atom_site_fract_y
_atom_site_fract_z
_atom_site_U_iso_or_equiv
_atom_site_adp_type
_atom_site_occupancy
_atom_site_site_symmetry_order
_atom_site_calc_flag
_atom_site_refinement_flags_posn
Ir1 Ir 0.77752(2) 0.40195(2) 0.20931(2) 0.01053(5) Uani 1 1 d .
N1 N 0.9599(4) 0.4888(2) 0.24145(14) 0.0110(6) Uani 1 1 d .
N2 N 0.9372(4) 0.5346(2) 0.14695(14) 0.0127(6) Uani 1 1 d .
N3 N 0.8153(4) 0.4664(3) 0.13815(15) 0.0156(7) Uani 1 1 d .
N4 N 1.1316(4) 0.5791(3) 0.09395(15) 0.0169(7) Uani 1 1 d .
N5 N 1.0341(4) 0.4516(3) 0.34137(14) 0.0152(7) Uani 1 1 d .
N6 N 1.0783(4) 0.5476(3) 0.42860(15) 0.0157(7) Uani 1 1 d .
C1 C 1.0122(4) 0.5496(3) 0.20177(17) 0.0118(7) Uani 1 1 d .
C2 C 1.1302(4) 0.6209(3) 0.23058(17) 0.0120(7) Uani 1 1 d .
C3 C 1.1528(4) 0.5957(3) 0.29081(17) 0.0126(7) Uani 1 1 d .
C4 C 1.0485(4) 0.5087(3) 0.29790(17) 0.0121(7) Uani 1 1 d .
C5 C 1.2119(5) 0.7006(3) 0.21077(18) 0.0160(8) Uani 1 1 d .
H5 H 1.1960 0.7182 0.1702 0.019 Uiso 1 1 calc R
C6 C 1.3179(5) 0.7544(3) 0.2518(2) 0.0183(8) Uani 1 1 d .
H6 H 1.3750 0.8091 0.2389 0.022 Uiso 1 1 calc R
C7 C 1.3417(5) 0.7296(3) 0.31101(19) 0.0181(8) Uani 1 1 d .
H7 H 1.4144 0.7676 0.3381 0.022 Uiso 1 1 calc R
C8 C 1.2598(5) 0.6493(3) 0.33129(18) 0.0164(8) Uani 1 1 d .
H8 H 1.2768 0.6317 0.3718 0.020 Uiso 1 1 calc R
C9 C 0.9814(5) 0.5774(3) 0.09509(18) 0.0156(8) Uani 1 1 d .
C10 C 0.8659(5) 0.6077(3) 0.04911(19) 0.0219(9) Uani 1 1 d .
H10 H 0.7596 0.6062 0.0524 0.026 Uiso 1 1 calc R
C11 C 0.9141(6) 0.6403(4) -0.0020(2) 0.0272(10) Uani 1 1 d .
H11 H 0.8401 0.6614 -0.0349 0.033 Uiso 1 1 calc R
C12 C 1.0698(6) 0.6418(3) -0.00475(19) 0.0252(10) Uani 1 1 d .
H12 H 1.1035 0.6627 -0.0398 0.030 Uiso 1 1 calc R
C13 C 1.1770(5) 0.6126(3) 0.04412(19) 0.0222(9) Uani 1 1 d .
C14 C 1.3476(6) 0.6133(4) 0.0444(2) 0.0359(12) Uani 1 1 d .
H14A H 1.3932 0.6753 0.0644 0.054 Uiso 1 1 calc GR
H14B H 1.3664 0.6125 0.0039 0.054 Uiso 1 1 calc GR
H14C H 1.3948 0.5525 0.0653 0.054 Uiso 1 1 calc GR
C15 C 1.1228(5) 0.4709(3) 0.39734(18) 0.0164(8) Uani 1 1 d .
C16 C 1.2460(5) 0.4054(4) 0.4189(2) 0.0232(9) Uani 1 1 d .
H16 H 1.2737 0.3508 0.3955 0.028 Uiso 1 1 calc R
C17 C 1.3260(6) 0.4222(4) 0.4751(2) 0.0282(11) Uani 1 1 d .
H17 H 1.4116 0.3801 0.4909 0.034 Uiso 1 1 calc R
C18 C 1.2797(5) 0.5014(4) 0.5080(2) 0.0252(10) Uani 1 1 d .
H18 H 1.3322 0.5135 0.5470 0.030 Uiso 1 1 calc R
C19 C 1.1564(5) 0.5628(3) 0.48360(18) 0.0181(8) Uani 1 1 d .
C20 C 1.1016(6) 0.6511(3) 0.51638(19) 0.0234(9) Uani 1 1 d .
H20A H 1.1496 0.7147 0.5059 0.035 Uiso 1 1 calc GR
H20B H 1.1306 0.6393 0.5588 0.035 Uiso 1 1 calc GR
H20C H 0.9887 0.6568 0.5059 0.035 Uiso 1 1 calc GR
C21 C 0.5397(5) 0.3809(3) 0.22071(18) 0.0158(8) Uani 1 1 d .
C22 C 0.6351(4) 0.3491(3) 0.27528(17) 0.0142(8) Uani 1 1 d .
C23 C 0.7311(5) 0.2656(3) 0.26366(17) 0.0133(8) Uani 1 1 d .
C24 C 0.6939(5) 0.2449(3) 0.20101(19) 0.0155(8) Uani 1 1 d .
C25 C 0.5737(5) 0.3141(3) 0.17501(18) 0.0149(8) Uani 1 1 d .
C26 C 0.4187(5) 0.4629(3) 0.2142(2) 0.0207(9) Uani 1 1 d .
H26A H 0.4509 0.5170 0.2432 0.031 Uiso 1 1 calc GR
H26B H 0.3204 0.4334 0.2207 0.031 Uiso 1 1 calc GR
H26C H 0.4056 0.4919 0.1745 0.031 Uiso 1 1 calc GR
C27 C 0.6311(5) 0.3925(3) 0.33515(18) 0.0205(9) Uani 1 1 d .
H27A H 0.7354 0.4142 0.3534 0.031 Uiso 1 1 calc GR
H27B H 0.5939 0.3400 0.3597 0.031 Uiso 1 1 calc GR
H27C H 0.5612 0.4517 0.3315 0.031 Uiso 1 1 calc GR
C28 C 0.8433(5) 0.2091(3) 0.3084(2) 0.0200(9) Uani 1 1 d .
H28A H 0.9264 0.1810 0.2899 0.030 Uiso 1 1 calc GR
H28B H 0.7898 0.1531 0.3248 0.030 Uiso 1 1 calc GR
H28C H 0.8875 0.2562 0.3401 0.030 Uiso 1 1 calc GR
C29 C 0.7610(5) 0.1596(3) 0.1701(2) 0.0251(10) Uani 1 1 d .
H29A H 0.7528 0.1766 0.1283 0.038 Uiso 1 1 calc GR
H29B H 0.7040 0.0961 0.1740 0.038 Uiso 1 1 calc GR
H29C H 0.8702 0.1502 0.1877 0.038 Uiso 1 1 calc GR
C30 C 0.4984(5) 0.3170(4) 0.11154(19) 0.0232(9) Uani 1 1 d .
H30A H 0.4204 0.3716 0.1055 0.035 Uiso 1 1 calc GR
H30B H 0.4486 0.2509 0.1004 0.035 Uiso 1 1 calc GR
H30C H 0.5770 0.3305 0.0872 0.035 Uiso 1 1 calc GR

loop_
_atom_site_aniso_label
_atom_site_aniso_U_11
_atom_site_aniso_U_22
_atom_site_aniso_U_33
_atom_site_aniso_U_23
_atom_site_aniso_U_13
_atom_site_aniso_U_12
Ir1 0.00975(8) 0.00928(7) 0.01267(8) -0.00040(6) 0.00228(5) -0.00142(5)
N1 0.0118(16) 0.0084(15) 0.0132(16) -0.0011(12) 0.0028(12) -0.0018(12)
N2 0.0117(16) 0.0120(15) 0.0145(16) 0.0015(12) 0.0027(13) -0.0027(12)
N3 0.0125(16) 0.0164(16) 0.0181(17) 0.0014(13) 0.0035(13) -0.0046(13)
N4 0.0193(18) 0.0159(17) 0.0165(17) 0.0015(13) 0.0063(14) -0.0030(13)
N5 0.0166(17) 0.0171(17) 0.0115(16) 0.0000(13) 0.0015(13) -0.0008(13)
N6 0.0196(18) 0.0137(16) 0.0138(17) 0.0019(13) 0.0031(13) -0.0020(13)
C1 0.0094(18) 0.0118(17) 0.0148(19) 0.0004(14) 0.0040(14) 0.0013(14)
C2 0.0095(18) 0.0094(17) 0.0176(19) -0.0007(14) 0.0035(14) 0.0023(13)
C3 0.0102(17) 0.0120(17) 0.0162(19) 0.0001(15) 0.0038(14) 0.0033(15)
C4 0.0077(17) 0.0128(18) 0.0159(19) -0.0053(14) 0.0022(14) 0.0026(14)
C5 0.0140(19) 0.0144(19) 0.020(2) 0.0007(16) 0.0056(15) -0.0010(15)
C6 0.0114(19) 0.0148(19) 0.030(2) -0.0024(17) 0.0082(17) -0.0043(15)
C7 0.0117(19) 0.018(2) 0.025(2) -0.0080(17) 0.0046(16) -0.0051(15)
C8 0.0135(19) 0.019(2) 0.018(2) -0.0031(16) 0.0042(16) 0.0012(15)
C9 0.021(2) 0.0113(18) 0.0149(19) 0.0010(14) 0.0056(16) -0.0018(15)
C10 0.024(2) 0.019(2) 0.022(2) 0.0022(17) 0.0034(18) 0.0003(17)
C11 0.037(3) 0.028(2) 0.015(2) 0.0049(18) -0.0013(19) -0.002(2)
C12 0.040(3) 0.023(2) 0.015(2) 0.0023(17) 0.0105(19) -0.006(2)
C13 0.028(2) 0.019(2) 0.021(2) -0.0005(17) 0.0112(18) -0.0052(18)
C14 0.031(3) 0.047(3) 0.034(3) 0.006(2) 0.019(2) -0.006(2)
C15 0.016(2) 0.0177(19) 0.015(2) 0.0029(15) 0.0010(16) -0.0054(15)
C16 0.022(2) 0.024(2) 0.024(2) -0.0050(18) 0.0021(17) 0.0044(18)
C17 0.023(2) 0.030(3) 0.028(3) -0.002(2) -0.0049(19) 0.0088(19)
C18 0.025(2) 0.031(2) 0.017(2) -0.0037(18) -0.0037(18) 0.0018(19)
C19 0.023(2) 0.0166(19) 0.015(2) -0.0002(16) 0.0040(16) -0.0033(16)
C20 0.035(3) 0.021(2) 0.015(2) -0.0021(17) 0.0070(18) 0.0003(19)
C21 0.0147(19) 0.0134(19) 0.019(2) 0.0009(15) 0.0034(16) -0.0012(15)
C22 0.0112(19) 0.018(2) 0.0144(19) 0.0009(15) 0.0056(15) -0.0037(15)
C23 0.017(2) 0.0077(17) 0.0158(19) -0.0008(14) 0.0055(15) 0.0003(14)
C24 0.0110(19) 0.0115(18) 0.025(2) -0.0012(16) 0.0060(16) -0.0054(14)
C25 0.0126(19) 0.0135(19) 0.019(2) -0.0008(15) 0.0040(15) -0.0054(15)
C26 0.015(2) 0.016(2) 0.031(2) 0.0022(17) 0.0034(18) 0.0011(16)
C27 0.023(2) 0.021(2) 0.019(2) -0.0007(17) 0.0069(17) -0.0049(17)
C28 0.019(2) 0.0123(19) 0.028(2) 0.0087(17) 0.0015(17) 0.0009(16)
C29 0.022(2) 0.017(2) 0.039(3) -0.0093(19) 0.012(2) -0.0055(17)
C30 0.021(2) 0.027(2) 0.022(2) -0.0015(18) 0.0013(17) -0.0079(18)

loop_
_atom_type_symbol
_atom_type_description
_atom_type_scat_dispersion_real
_atom_type_scat_dispersion_imag
_atom_type_scat_source
C C 0.0033 0.0016 'International Tables Vol C Tables 4.2.6.8 and 6.1.1.4'
H H 0.0000 0.0000 'International Tables Vol C Tables 4.2.6.8 and 6.1.1.4'
Ir Ir -1.4442 7.9887 'International Tables Vol C Tables 4.2.6.8 and 6.1.1.4'
N N 0.0061 0.0033 'International Tables Vol C Tables 4.2.6.8 and 6.1.1.4'

loop_
_exptl_crystal_face_index_h
_exptl_crystal_face_index_k
_exptl_crystal_face_index_l
_exptl_crystal_face_perp_dist
_exptl_oxdiff_crystal_face_indexfrac_h
_exptl_oxdiff_crystal_face_indexfrac_k
_exptl_oxdiff_crystal_face_indexfrac_l
_exptl_oxdiff_crystal_face_x
_exptl_oxdiff_crystal_face_y
_exptl_oxdiff_crystal_face_z
2 2 -32 0.0190 1.9937 2.0048 -32.0192 -0.1772 0.9664 -0.1169
-6 16 5 0.0702 -6.0030 16.0034 5.0187 0.9608 0.0932 -0.2562
-3 -15 -14 0.1038 -3.0055 -15.0065 -14.0201 -0.4794 0.3552 0.7748
-4 11 25 0.0549 -3.9968 11.0004 25.0264 0.7526 -0.6021 -0.2354
-11 7 3 0.0824 -11.0071 6.9974 3.0119 0.8747 0.1671 0.3833
11 -7 -3 0.0824 11.0071 -6.9974 -3.0119 -0.8747 -0.1671 -0.3833
9 13 0 0.0932 9.0064 13.0098 0.0074 0.0156 -0.0500 -1.0224
-9 -12 14 0.0983 -9.0030 -12.0107 14.0023 0.0869 -0.3724 0.9512
-3 -3 32 0.0259 -2.9944 -3.0057 32.0188 0.1925 -0.9570 0.2139
9 -4 -25 0.0604 9.0003 -3.9951 -25.0225 -0.7524 0.5724 -0.3243

loop_
_geom_angle_atom_site_label_1
_geom_angle_atom_site_label_2
_geom_angle_atom_site_label_3
_geom_angle
N1 Ir1 C21 138.93(14)
N1 Ir1 C22 115.39(14)
N1 Ir1 C23 116.91(14)
N1 Ir1 C24 143.58(14)
N1 Ir1 C25 177.36(14)
N3 Ir1 N1 79.74(13)
N3 Ir1 C21 118.27(15)
N3 Ir1 C22 156.07(14)
N3 Ir1 C23 153.45(14)
N3 Ir1 C24 116.27(15)
N3 Ir1 C25 100.10(15)
C21 Ir1 C22 38.19(15)
C21 Ir1 C23 63.88(15)
C21 Ir1 C24 64.75(15)
C22 Ir1 C23 37.11(14)
C24 Ir1 C22 63.27(15)
C24 Ir1 C23 38.22(15)
C25 Ir1 C21 38.93(15)
C25 Ir1 C22 63.90(15)
C25 Ir1 C23 64.24(15)
C25 Ir1 C24 38.78(15)
C1 N1 Ir1 115.3(3)
C1 N1 C4 108.6(3)
C4 N1 Ir1 136.0(3)
N3 N2 C9 116.4(3)
C1 N2 N3 118.3(3)
C1 N2 C9 125.0(3)
N2 N3 Ir1 113.7(2)
C9 N4 C13 117.7(4)
C4 N5 C15 120.2(3)
C15 N6 C19 118.2(4)
N1 C1 C2 111.3(3)
N2 C1 N1 112.8(3)
N2 C1 C2 135.8(4)
C3 C2 C1 105.5(3)
C5 C2 C1 133.9(4)
C5 C2 C3 120.6(4)
C2 C3 C4 107.7(3)
C8 C3 C2 120.5(4)
C8 C3 C4 131.7(4)
N1 C4 C3 106.7(3)
N5 C4 N1 120.2(3)
N5 C4 C3 133.0(4)
C2 C5 H5 120.8
C2 C5 C6 118.4(4)
C6 C5 H5 120.8
C5 C6 H6 119.3
C7 C6 C5 121.3(4)
C7 C6 H6 119.3
C6 C7 H7 119.7
C6 C7 C8 120.6(4)
C8 C7 H7 119.7
C3 C8 C7 118.5(4)
C3 C8 H8 120.7
C7 C8 H8 120.7
N4 C9 N2 116.1(4)
N4 C9 C10 125.1(4)
C10 C9 N2 118.7(4)
C9 C10 H10 121.8
C11 C10 C9 116.5(4)
C11 C10 H10 121.8
C10 C11 H11 120.1
C12 C11 C10 119.8(4)
C12 C11 H11 120.1
C11 C12 H12 120.3
C11 C12 C13 119.5(4)
C13 C12 H12 120.3
N4 C13 C12 121.4(4)
N4 C13 C14 116.2(4)
C12 C13 C14 122.4(4)
C13 C14 H14A 109.5
C13 C14 H14B 109.5
C13 C14 H14C 109.5
H14A C14 H14B 109.5
H14A C14 H14C 109.5
H14B C14 H14C 109.5
N6 C15 N5 117.7(4)
N6 C15 C16 123.2(4)
C16 C15 N5 119.0(4)
C15 C16 H16 121.0
C17 C16 C15 118.1(4)
C17 C16 H16 121.0
C16 C17 H17 120.5
C16 C17 C18 119.0(4)
C18 C17 H17 120.5
C17 C18 H18 120.3
C19 C18 C17 119.4(4)
C19 C18 H18 120.3
N6 C19 C18 122.0(4)
N6 C19 C20 115.6(4)
C18 C19 C20 122.3(4)
C19 C20 H20A 109.5
C19 C20 H20B 109.5
C19 C20 H20C 109.5
H20A C20 H20B 109.5
H20A C20 H20C 109.5
H20B C20 H20C 109.5
C22 C21 Ir1 73.8(2)
C22 C21 C26 125.7(4)
C25 C21 Ir1 70.1(2)
C25 C21 C22 107.6(3)
C25 C21 C26 126.5(4)
C26 C21 Ir1 125.4(3)
C21 C22 Ir1 68.0(2)
C21 C22 C27 126.3(4)
C23 C22 Ir1 71.9(2)
C23 C22 C21 108.9(3)
C23 C22 C27 124.8(4)
C27 C22 Ir1 128.1(3)
C22 C23 Ir1 71.0(2)
C22 C23 C24 107.0(3)
C22 C23 C28 125.8(4)
C24 C23 Ir1 67.8(2)
C24 C23 C28 127.2(4)
C28 C23 Ir1 127.9(3)
C23 C24 Ir1 74.0(2)
C23 C24 C29 125.1(4)
C25 C24 Ir1 69.9(2)
C25 C24 C23 108.7(3)
C25 C24 C29 126.1(4)
C29 C24 Ir1 126.0(3)
C21 C25 Ir1 71.0(2)
C21 C25 C30 126.1(4)
C24 C25 Ir1 71.3(2)
C24 C25 C21 107.8(3)
C24 C25 C30 126.1(4)
C30 C25 Ir1 122.7(3)
C21 C26 H26A 109.5
C21 C26 H26B 109.5
C21 C26 H26C 109.5
H26A C26 H26B 109.5
H26A C26 H26C 109.5
H26B C26 H26C 109.5
C22 C27 H27A 109.5
C22 C27 H27B 109.5
C22 C27 H27C 109.5
H27A C27 H27B 109.5
H27A C27 H27C 109.5
H27B C27 H27C 109.5
C23 C28 H28A 109.5
C23 C28 H28B 109.5
C23 C28 H28C 109.5
H28A C28 H28B 109.5
H28A C28 H28C 109.5
H28B C28 H28C 109.5
C24 C29 H29A 109.5
C24 C29 H29B 109.5
C24 C29 H29C 109.5
H29A C29 H29B 109.5
H29A C29 H29C 109.5
H29B C29 H29C 109.5
C25 C30 H30A 109.5
C25 C30 H30B 109.5
C25 C30 H30C 109.5
H30A C30 H30B 109.5
H30A C30 H30C 109.5
H30B C30 H30C 109.5

loop_
_geom_bond_atom_site_label_1
_geom_bond_atom_site_label_2
_geom_bond_distance
Ir1 N1 1.994(3)
Ir1 N3 1.926(3)
Ir1 C21 2.167(4)
Ir1 C22 2.244(4)
Ir1 C23 2.255(4)
Ir1 C24 2.172(4)
Ir1 C25 2.154(4)
N1 C1 1.352(5)
N1 C4 1.419(5)
N2 N3 1.378(4)
N2 C1 1.334(5)
N2 C9 1.436(5)
N4 C9 1.324(5)
N4 C13 1.355(5)
N5 C4 1.274(5)
N5 C15 1.409(5)
N6 C15 1.332(5)
N6 C19 1.347(5)
C1 C2 1.461(5)
C2 C3 1.409(5)
C2 C5 1.386(5)
C3 C4 1.486(5)
C3 C8 1.390(5)
C5 H5 0.9500
C5 C6 1.395(6)
C6 H6 0.9500
C6 C7 1.385(6)
C7 H7 0.9500
C7 C8 1.397(6)
C8 H8 0.9500
C9 C10 1.389(6)
C10 H10 0.9500
C10 C11 1.388(6)
C11 H11 0.9500
C11 C12 1.380(7)
C12 H12 0.9500
C12 C13 1.389(7)
C13 C14 1.496(7)
C14 H14A 0.9800
C14 H14B 0.9800
C14 H14C 0.9800
C15 C16 1.399(6)
C16 H16 0.9500
C16 C17 1.379(6)
C17 H17 0.9500
C17 C18 1.386(7)
C18 H18 0.9500
C18 C19 1.383(6)
C19 C20 1.504(6)
C20 H20A 0.9800
C20 H20B 0.9800
C20 H20C 0.9800
C21 C22 1.445(6)
C21 C25 1.440(6)
C21 C26 1.496(6)
C22 C23 1.431(5)
C22 C27 1.501(6)
C23 C24 1.451(6)
C23 C28 1.490(5)
C24 C25 1.436(6)
C24 C29 1.498(6)
C25 C30 1.498(6)
C26 H26A 0.9800
C26 H26B 0.9800
C26 H26C 0.9800
C27 H27A 0.9800
C27 H27B 0.9800
C27 H27C 0.9800
C28 H28A 0.9800
C28 H28B 0.9800
C28 H28C 0.9800
C29 H29A 0.9800
C29 H29B 0.9800
C29 H29C 0.9800
C30 H30A 0.9800
C30 H30B 0.9800
C30 H30C 0.9800

loop_
_geom_torsion_atom_site_label_1
_geom_torsion_atom_site_label_2
_geom_torsion_atom_site_label_3
_geom_torsion_atom_site_label_4
_geom_torsion
Ir1 N1 C1 N2 -4.4(4)
Ir1 N1 C1 C2 171.6(2)
Ir1 N1 C4 N5 13.0(6)
Ir1 N1 C4 C3 -170.6(3)
Ir1 C21 C22 C23 -60.5(3)
Ir1 C21 C22 C27 121.9(4)
Ir1 C21 C25 C24 62.2(3)
Ir1 C21 C25 C30 -117.1(4)
Ir1 C22 C23 C24 -58.5(3)
Ir1 C22 C23 C28 123.5(4)
Ir1 C23 C24 C25 -61.7(3)
Ir1 C23 C24 C29 123.0(4)
Ir1 C24 C25 C21 -62.0(3)
Ir1 C24 C25 C30 117.3(4)
N1 C1 C2 C3 3.1(4)
N1 C1 C2 C5 -175.9(4)
N2 C1 C2 C3 177.7(4)
N2 C1 C2 C5 -1.2(8)
N2 C9 C10 C11 -174.6(4)
N3 N2 C1 N1 3.5(5)
N3 N2 C1 C2 -171.1(4)
N3 N2 C9 N4 -134.4(4)
N3 N2 C9 C10 41.8(5)
N4 C9 C10 C11 1.2(6)
N5 C15 C16 C17 -176.5(4)
N6 C15 C16 C17 -0.8(7)
C1 N1 C4 N5 -171.1(3)
C1 N1 C4 C3 5.3(4)
C1 N2 N3 Ir1 -1.0(4)
C1 N2 C9 N4 40.2(5)
C1 N2 C9 C10 -143.7(4)
C1 C2 C3 C4 0.3(4)
C1 C2 C3 C8 179.7(3)
C1 C2 C5 C6 179.5(4)
C2 C3 C4 N1 -3.4(4)
C2 C3 C4 N5 172.4(4)
C2 C3 C8 C7 1.2(6)
C2 C5 C6 C7 -0.2(6)
C3 C2 C5 C6 0.7(6)
C4 N1 C1 N2 178.7(3)
C4 N1 C1 C2 -5.3(4)
C4 N5 C15 N6 77.5(5)
C4 N5 C15 C16 -106.5(5)
C4 C3 C8 C7 -179.6(4)
C5 C2 C3 C4 179.4(3)
C5 C2 C3 C8 -1.3(6)
C5 C6 C7 C8 0.2(6)
C6 C7 C8 C3 -0.7(6)
C8 C3 C4 N1 177.4(4)
C8 C3 C4 N5 -6.9(7)
C9 N2 N3 Ir1 173.9(3)
C9 N2 C1 N1 -170.9(3)
C9 N2 C1 C2 14.5(7)
C9 N4 C13 C12 -1.6(6)
C9 N4 C13 C14 -179.9(4)
C9 C10 C11 C12 -0.4(7)
C10 C11 C12 C13 -1.3(7)
C11 C12 C13 N4 2.3(7)
C11 C12 C13 C14 -179.4(5)
C13 N4 C9 N2 175.6(3)
C13 N4 C9 C10 -0.2(6)
C15 N5 C4 N1 179.6(3)
C15 N5 C4 C3 4.3(7)
C15 N6 C19 C18 -0.1(6)
C15 N6 C19 C20 179.5(4)
C15 C16 C17 C18 1.2(7)
C16 C17 C18 C19 -1.1(7)
C17 C18 C19 N6 0.5(7)
C17 C18 C19 C20 -179.0(4)
C19 N6 C15 N5 176.0(4)
C19 N6 C15 C16 0.2(6)
C21 C22 C23 Ir1 58.1(3)
C21 C22 C23 C24 -0.4(4)
C21 C22 C23 C28 -178.4(4)
C22 C21 C25 Ir1 -64.7(3)
C22 C21 C25 C24 -2.5(4)
C22 C21 C25 C30 178.2(4)
C22 C23 C24 Ir1 60.6(3)
C22 C23 C24 C25 -1.2(4)
C22 C23 C24 C29 -176.4(4)
C23 C24 C25 Ir1 64.3(3)
C23 C24 C25 C21 2.3(4)
C23 C24 C25 C30 -178.4(4)
C25 C21 C22 Ir1 62.3(3)
C25 C21 C22 C23 1.8(4)
C25 C21 C22 C27 -175.8(4)
C26 C21 C22 Ir1 -122.3(4)
C26 C21 C22 C23 177.3(4)
C26 C21 C22 C27 -0.3(6)
C26 C21 C25 Ir1 119.9(4)
C26 C21 C25 C24 -177.9(4)
C26 C21 C25 C30 2.8(6)
C27 C22 C23 Ir1 -124.2(4)
C27 C22 C23 C24 177.3(4)
C27 C22 C23 C28 -0.7(6)
C28 C23 C24 Ir1 -121.5(4)
C28 C23 C24 C25 176.7(4)
C28 C23 C24 C29 1.5(6)
C29 C24 C25 Ir1 -120.5(4)
C29 C24 C25 C21 177.5(4)
C29 C24 C25 C30 -3.2(6)
